data_4128809
loop_
_publ_author_name
'Spielmann, Kim'
'Xiang, Ming'
'Schwartz, Leyah A.'
'Krische, Michael J.'

_publ_section_title
;
 Direct Conversion of Primary Alcohols to 1,2-Amino Alcohols:
 Enantioselective Iridium-Catalyzed Carbonyl Reductive Coupling of
 Phthalimido-Allene via Hydrogen Auto-Transfer.
;
_journal_issue 36
_journal_name_full 'Journal of the American Chemical Society'
_journal_page_first 14136
_journal_page_last 14141
_journal_paper_doi 10.1021/jacs.9b08715
_journal_volume 141
_journal_year 2019
_chemical_absolute_configuration ad
_chemical_formula_moiety 'C44 H40 P2, C7 H2 N2 O6, C3 H5, Ir, C4 H8 O'
_chemical_formula_sum 'C58 H55 Ir N2 O7 P2'
_chemical_formula_weight 1146.18
_space_group_crystal_system orthorhombic
_space_group_IT_number 19
_space_group_name_Hall 'P 2ac 2ab'
_space_group_name_H-M_alt 'P 21 21 21'
_atom_sites_solution_hydrogens geom
_audit_creation_method SHELXL-2016/6
_cell_angle_alpha 90
_cell_angle_beta 90
_cell_angle_gamma 90
_cell_formula_units_Z 4
_cell_length_a 14.339(2)
_cell_length_b 17.764(2)
_cell_length_c 18.920(3)
_cell_measurement_reflns_used 7998
_cell_measurement_temperature 100(2)
_cell_measurement_theta_max 21.23
_cell_measurement_theta_min 2.29
_cell_volume 4819.3(12)
_computing_cell_refinement 'Apex II release 2010, Bruker AXS, Inc.'
_computing_data_collection 'Apex II release 2010, Bruker AXS, Inc.'
_computing_data_reduction 'Apex II release 2010, Bruker AXS, Inc.'
_computing_molecular_graphics 'XP SHELXTL/PC, Siemens Analytical'
_computing_publication_material 'SHELXL-2016/6, Sheldrick, G. M.'
_computing_structure_refinement 'Shelxl-2016/6, Sheldrick, G. M.'
_computing_structure_solution
;

Sheldrick, G. M. (2015).  SHELXT.  Acta Cryst. A71, 3-8.

;
_diffrn_ambient_temperature 100(2)
_diffrn_measured_fraction_theta_full 0.999
_diffrn_measured_fraction_theta_max 0.994
_diffrn_measurement_device_type 'Nonius Kappa CCD with a Bruker Apex II detector'
_diffrn_measurement_method \w-scans
_diffrn_radiation_type MoK\a
_diffrn_radiation_wavelength 0.71073
_diffrn_reflns_av_R_equivalents 0.0906
_diffrn_reflns_av_unetI/netI 0.0734
_diffrn_reflns_Laue_measured_fraction_full 0.999
_diffrn_reflns_Laue_measured_fraction_max 0.994
_diffrn_reflns_limit_h_max 19
_diffrn_reflns_limit_h_min -19
_diffrn_reflns_limit_k_max 23
_diffrn_reflns_limit_k_min -23
_diffrn_reflns_limit_l_max 25
_diffrn_reflns_limit_l_min -25
_diffrn_reflns_number 67534
_diffrn_reflns_point_group_measured_fraction_full 0.999
_diffrn_reflns_point_group_measured_fraction_max 0.993
_diffrn_reflns_theta_full 25.242
_diffrn_reflns_theta_max 28.413
_diffrn_reflns_theta_min 2.293
_diffrn_source 'fine focus sealed tube'
_exptl_absorpt_coefficient_mu 2.896
_exptl_absorpt_correction_T_max 1.00
_exptl_absorpt_correction_T_min 0.759
_exptl_absorpt_correction_type numerical
_exptl_absorpt_process_details
;
SADABS. G. M. Sheldrick
;
_exptl_crystal_colour 'pale yellow'
_exptl_crystal_density_diffrn 1.580
_exptl_crystal_description prism
_exptl_crystal_F_000 2320
_exptl_crystal_size_max 0.220
_exptl_crystal_size_mid 0.110
_exptl_crystal_size_min 0.100
_refine_diff_density_max 1.197
_refine_diff_density_min -0.918
_refine_diff_density_rms 0.123
_refine_ls_abs_structure_details
;
 Flack x determined using 4223 quotients [(I+)-(I-)]/[(I+)+(I-)]
 (Parsons, Flack and Wagner, Acta Cryst. B69 (2013) 249-259).
;
_refine_ls_abs_structure_Flack -0.007(4)
_refine_ls_extinction_method none
_refine_ls_goodness_of_fit_ref 1.024
_refine_ls_hydrogen_treatment constr
_refine_ls_matrix_type full
_refine_ls_number_parameters 631
_refine_ls_number_reflns 12021
_refine_ls_number_restraints 420
_refine_ls_restrained_S_all 1.022
_refine_ls_R_factor_all 0.0489
_refine_ls_R_factor_gt 0.0377
_refine_ls_shift/su_max 0.002
_refine_ls_shift/su_mean 0.000
_refine_ls_structure_factor_coef Fsqd
_refine_ls_weighting_details 'w=1/[\s^2^(Fo^2^)+(0.0318P)^2^] where P=(Fo^2^+2Fc^2^)/3'
_refine_ls_weighting_scheme calc
_refine_ls_wR_factor_gt 0.0773
_refine_ls_wR_factor_ref 0.0806
_reflns_Friedel_coverage 0.821
_reflns_Friedel_fraction_full 1.000
_reflns_Friedel_fraction_max 0.991
_reflns_number_gt 10460
_reflns_number_total 12021
_reflns_threshold_expression 'I > 2\s(I)'
_cod_data_source_file ja9b08715_si_004.cif
_cod_data_source_block shelx
_cod_original_cell_volume 4819.4(11)
_cod_database_code 4128809
_shelx_shelxl_version_number 2016/6
_shelx_space_group_comment
;
The symmetry employed for this shelxl refinement is uniquely defined
by the following loop, which should always be used as a source of
symmetry information in preference to the above space-group names.
They are only intended as comments.
;
_shelx_estimated_absorpt_t_min 0.568
_shelx_estimated_absorpt_t_max 0.761

loop_
_space_group_symop_operation_xyz
'x, y, z'
'-x+1/2, -y, z+1/2'
'-x, y+1/2, -z+1/2'
'x+1/2, -y+1/2, -z'

loop_
_atom_site_label
_atom_site_type_symbol
_atom_site_fract_x
_atom_site_fract_y
_atom_site_fract_z
_atom_site_U_iso_or_equiv
_atom_site_adp_type
_atom_site_occupancy
_atom_site_site_symmetry_order
_atom_site_calc_flag
_atom_site_refinement_flags_posn
_atom_site_refinement_flags_adp
Ir1 Ir 0.39816(2) 0.46121(2) 0.28435(2) 0.01169(6) Uani 1 1 d . U
P1 P 0.25708(11) 0.52144(8) 0.28233(9) 0.0126(3) Uani 1 1 d . U
P2 P 0.35218(12) 0.37158(9) 0.36937(8) 0.0126(3) Uani 1 1 d . U
O1 O 0.5231(3) 0.3994(2) 0.2880(3) 0.0156(9) Uani 1 1 d . U
O2 O 0.6691(4) 0.4024(3) 0.3274(3) 0.0276(12) Uani 1 1 d . U
O3 O 0.7690(4) 0.6284(4) 0.4599(3) 0.0424(16) Uani 1 1 d . U
O4 O 0.6870(5) 0.7283(4) 0.4438(4) 0.063(2) Uani 1 1 d . U
O5 O 0.5036(5) 0.7219(3) 0.5044(3) 0.055(2) Uani 1 1 d . U
O6 O 0.4789(5) 0.7646(3) 0.4010(4) 0.0525(19) Uani 1 1 d . U
N1 N 0.6958(6) 0.6595(4) 0.4447(4) 0.0374(18) Uani 1 1 d . U
N2 N 0.5009(5) 0.7150(4) 0.4413(3) 0.0255(15) Uani 1 1 d . U
C1 C 0.4759(5) 0.5297(4) 0.3489(3) 0.0150(13) Uani 1 1 d . U
C2 C 0.5677(5) 0.5040(4) 0.3568(4) 0.0177(15) Uani 1 1 d . U
C3 C 0.6370(5) 0.5441(4) 0.3904(3) 0.0220(15) Uani 1 1 d . U
H3 H 0.697923 0.523461 0.394241 0.026 Uiso 1 1 calc R U
C4 C 0.6179(5) 0.6148(4) 0.4186(4) 0.0255(17) Uani 1 1 d . U
C5 C 0.5283(5) 0.6413(4) 0.4125(3) 0.0194(15) Uani 1 1 d . U
C6 C 0.4584(5) 0.6016(4) 0.3790(3) 0.0165(14) Uani 1 1 d . U
H6 H 0.397631 0.622644 0.375996 0.020 Uiso 1 1 calc R U
C7 C 0.5918(5) 0.4306(4) 0.3230(3) 0.0175(14) Uani 1 1 d . U
C8 C 0.2493(5) 0.6053(3) 0.2265(3) 0.0152(14) Uani 1 1 d . U
C9 C 0.1705(5) 0.6253(4) 0.1880(3) 0.0168(15) Uani 1 1 d . U
H9 H 0.118298 0.592405 0.187128 0.020 Uiso 1 1 calc R U
C10 C 0.1670(5) 0.6924(4) 0.1507(4) 0.0209(16) Uani 1 1 d . U
H10 H 0.113289 0.704442 0.123563 0.025 Uiso 1 1 calc R U
C11 C 0.2413(5) 0.7420(4) 0.1529(4) 0.0211(16) Uani 1 1 d . U
H11 H 0.238121 0.788196 0.127792 0.025 Uiso 1 1 calc R U
C12 C 0.3196(5) 0.7245(4) 0.1913(4) 0.0201(16) Uani 1 1 d . U
H12 H 0.370598 0.758570 0.193272 0.024 Uiso 1 1 calc R U
C13 C 0.3232(5) 0.6558(3) 0.2275(3) 0.0169(14) Uani 1 1 d . U
H13 H 0.377767 0.643392 0.253483 0.020 Uiso 1 1 calc R U
C14 C 0.2021(5) 0.5576(3) 0.3629(3) 0.0129(13) Uani 1 1 d . U
C15 C 0.2482(5) 0.5560(4) 0.4271(3) 0.0195(16) Uani 1 1 d . U
H15 H 0.309425 0.535706 0.429300 0.023 Uiso 1 1 calc R U
C16 C 0.2069(6) 0.5834(4) 0.4883(3) 0.0224(16) Uani 1 1 d . U
H16 H 0.239848 0.582389 0.531894 0.027 Uiso 1 1 calc R U
C17 C 0.1173(5) 0.6121(4) 0.4852(3) 0.0221(16) Uani 1 1 d . U
H17 H 0.088540 0.631449 0.526679 0.026 Uiso 1 1 calc R U
C18 C 0.0698(5) 0.6126(4) 0.4218(4) 0.0252(17) Uani 1 1 d . U
H18 H 0.007396 0.630457 0.420067 0.030 Uiso 1 1 calc R U
C19 C 0.1127(5) 0.5872(4) 0.3608(3) 0.0206(15) Uani 1 1 d . U
H19 H 0.080469 0.590055 0.316963 0.025 Uiso 1 1 calc R U
C20 C 0.1769(5) 0.4506(4) 0.2462(3) 0.0130(13) Uani 1 1 d . U
C21 C 0.1539(4) 0.3886(3) 0.2898(4) 0.0133(12) Uani 1 1 d . U
C22 C 0.1215(5) 0.3209(4) 0.2582(4) 0.0191(16) Uani 1 1 d . U
C23 C 0.0988(6) 0.2541(4) 0.3049(3) 0.0209(15) Uani 1 1 d . U
H23A H 0.049926 0.269117 0.339130 0.025 Uiso 1 1 calc R U
H23B H 0.155154 0.240378 0.332259 0.025 Uiso 1 1 calc R U
C24 C 0.0653(6) 0.1852(4) 0.2649(4) 0.0276(18) Uani 1 1 d . U
H24A H -0.002297 0.190046 0.255341 0.033 Uiso 1 1 calc R U
H24B H 0.074821 0.139854 0.294410 0.033 Uiso 1 1 calc R U
C25 C 0.1171(6) 0.1755(4) 0.1952(4) 0.0299(19) Uani 1 1 d . U
H25A H 0.185272 0.173776 0.203497 0.036 Uiso 1 1 calc R U
H25B H 0.097974 0.128132 0.171799 0.036 Uiso 1 1 calc R U
C26 C 0.0924(6) 0.2424(4) 0.1494(4) 0.0232(16) Uani 1 1 d . U
H26A H 0.025061 0.240563 0.138067 0.028 Uiso 1 1 calc R U
H26B H 0.127383 0.239005 0.104358 0.028 Uiso 1 1 calc R U
C27 C 0.1144(5) 0.3168(4) 0.1846(3) 0.0179(15) Uani 1 1 d . U
C28 C 0.1268(5) 0.3804(4) 0.1442(3) 0.0163(15) Uani 1 1 d . U
H28 H 0.112896 0.378854 0.095178 0.020 Uiso 1 1 calc R U
C29 C 0.1588(5) 0.4457(4) 0.1735(3) 0.0183(16) Uani 1 1 d . U
H29 H 0.168920 0.488367 0.144244 0.022 Uiso 1 1 calc R U
C30 C 0.1563(5) 0.3926(3) 0.3695(3) 0.0122(13) Uani 1 1 d . U
C31 C 0.2357(4) 0.3804(4) 0.4099(3) 0.0113(13) Uani 1 1 d . U
C32 C 0.2272(5) 0.3765(3) 0.4834(3) 0.0146(14) Uani 1 1 d . U
H32 H 0.280515 0.365968 0.511477 0.018 Uiso 1 1 calc R U
C33 C 0.1420(5) 0.3877(4) 0.5152(3) 0.0167(14) Uani 1 1 d . U
H33 H 0.137428 0.384256 0.565215 0.020 Uiso 1 1 calc R U
C34 C 0.0634(5) 0.4039(4) 0.4765(4) 0.0188(15) Uani 1 1 d . U
C35 C -0.0274(6) 0.4189(5) 0.5135(4) 0.0305(19) Uani 1 1 d . U
H35A H -0.027130 0.471338 0.531238 0.037 Uiso 1 1 calc R U
H35B H -0.032122 0.385069 0.554946 0.037 Uiso 1 1 calc R U
C36 C -0.1138(6) 0.4075(5) 0.4665(4) 0.0330(19) Uani 1 1 d . U
H36A H -0.122379 0.353323 0.456215 0.040 Uiso 1 1 calc R U
H36B H -0.170189 0.426069 0.491194 0.040 Uiso 1 1 calc R U
C37 C -0.0995(6) 0.4510(4) 0.3981(4) 0.0301(16) Uani 1 1 d . U
H37A H -0.156263 0.446977 0.368529 0.036 Uiso 1 1 calc R U
H37B H -0.089213 0.504864 0.408972 0.036 Uiso 1 1 calc R U
C38 C -0.0168(5) 0.4207(4) 0.3575(4) 0.0271(17) Uani 1 1 d . U
H38A H -0.000446 0.457180 0.319888 0.033 Uiso 1 1 calc R U
H38B H -0.035455 0.373197 0.334124 0.033 Uiso 1 1 calc R U
C39 C 0.0699(5) 0.4057(4) 0.4018(3) 0.0141(14) Uani 1 1 d . U
C40 C 0.3531(5) 0.2713(4) 0.3437(3) 0.0172(14) Uani 1 1 d . U
C41 C 0.3074(5) 0.2191(4) 0.3853(4) 0.0215(16) Uani 1 1 d . U
H41 H 0.278371 0.235079 0.427923 0.026 Uiso 1 1 calc R U
C42 C 0.3030(6) 0.1436(4) 0.3659(4) 0.0280(18) Uani 1 1 d . U
H42 H 0.270607 0.108386 0.394609 0.034 Uiso 1 1 calc R U
C43 C 0.3460(5) 0.1206(4) 0.3048(4) 0.0254(18) Uani 1 1 d . U
H43 H 0.341860 0.069534 0.290335 0.030 Uiso 1 1 calc R U
C44 C 0.3941(6) 0.1704(4) 0.2651(3) 0.0271(17) Uani 1 1 d . U
H44 H 0.425268 0.153652 0.223669 0.033 Uiso 1 1 calc R U
C45 C 0.3987(5) 0.2462(3) 0.2841(4) 0.0237(13) Uani 1 1 d . U
H45 H 0.433354 0.280488 0.255952 0.028 Uiso 1 1 calc R U
C46 C 0.4353(5) 0.3713(4) 0.4435(3) 0.0174(14) Uani 1 1 d . U
C47 C 0.5004(6) 0.3138(4) 0.4493(4) 0.0248(17) Uani 1 1 d . U
H47 H 0.498104 0.272309 0.417653 0.030 Uiso 1 1 calc R U
C48 C 0.5691(6) 0.3168(5) 0.5012(4) 0.036(2) Uani 1 1 d . U
H48 H 0.613989 0.277624 0.504468 0.044 Uiso 1 1 calc R U
C49 C 0.5722(6) 0.3760(5) 0.5476(4) 0.0320(19) Uani 1 1 d . U
H49 H 0.618204 0.377180 0.583666 0.038 Uiso 1 1 calc R U
C50 C 0.5084(6) 0.4339(4) 0.5419(4) 0.0257(17) Uani 1 1 d . U
H50 H 0.510956 0.475277 0.573604 0.031 Uiso 1 1 calc R U
C51 C 0.4412(5) 0.4313(4) 0.4903(4) 0.0216(16) Uani 1 1 d . U
H51 H 0.397826 0.471566 0.486434 0.026 Uiso 1 1 calc R U
C52 C 0.4627(5) 0.5116(4) 0.1904(3) 0.0196(15) Uani 1 1 d . U
H52A H 0.457012 0.566937 0.185611 0.024 Uiso 1 1 calc R U
H52B H 0.524921 0.492167 0.177018 0.024 Uiso 1 1 calc R U
C53 C 0.3849(5) 0.4685(4) 0.1683(3) 0.0180(15) Uani 1 1 d . U
H53 H 0.329624 0.494381 0.147085 0.022 Uiso 1 1 calc R U
C54 C 0.3800(5) 0.3921(4) 0.1838(3) 0.0188(16) Uani 1 1 d . U
H54A H 0.433658 0.360728 0.168995 0.023 Uiso 1 1 calc R U
H54B H 0.318779 0.367344 0.176905 0.023 Uiso 1 1 calc R U
O7 O 0.7326(13) 0.5388(8) 0.6353(7) 0.174(6) Uani 1 1 d . U
C201 C 0.7922(13) 0.6070(14) 0.6367(10) 0.138(7) Uani 1 1 d . U
H20A H 0.829848 0.610783 0.593043 0.166 Uiso 1 1 calc R U
H20B H 0.834661 0.606049 0.677962 0.166 Uiso 1 1 calc R U
C202 C 0.7250(13) 0.6717(9) 0.6421(9) 0.117(6) Uani 1 1 d . U
H20C H 0.753447 0.716176 0.665131 0.140 Uiso 1 1 calc R U
H20D H 0.699469 0.686225 0.595429 0.140 Uiso 1 1 calc R U
C203 C 0.6559(10) 0.6366(9) 0.6861(9) 0.098(5) Uani 1 1 d . U
H20E H 0.593254 0.652451 0.669937 0.117 Uiso 1 1 calc R U
H20F H 0.663959 0.654706 0.735237 0.117 Uiso 1 1 calc R U
C204 C 0.6605(13) 0.5528(11) 0.6858(10) 0.134(7) Uani 1 1 d . U
H20G H 0.677277 0.532879 0.733019 0.161 Uiso 1 1 calc R U
H20H H 0.600515 0.530398 0.670645 0.161 Uiso 1 1 calc R U

loop_
_atom_site_aniso_label
_atom_site_aniso_U_11
_atom_site_aniso_U_22
_atom_site_aniso_U_33
_atom_site_aniso_U_23
_atom_site_aniso_U_13
_atom_site_aniso_U_12
Ir1 0.01432(11) 0.01087(10) 0.00989(10) -0.00027(11) -0.00036(12) 0.00017(11)
P1 0.0171(8) 0.0101(8) 0.0105(7) -0.0001(7) -0.0014(8) -0.0002(6)
P2 0.0138(9) 0.0116(8) 0.0123(8) 0.0009(6) -0.0009(7) 0.0015(7)
O1 0.017(2) 0.012(2) 0.019(2) -0.003(2) -0.001(2) -0.0009(17)
O2 0.023(3) 0.021(3) 0.039(3) -0.003(2) -0.004(2) 0.003(2)
O3 0.027(3) 0.053(4) 0.048(4) -0.009(3) -0.012(3) -0.007(3)
O4 0.046(5) 0.041(4) 0.103(6) -0.034(4) 0.000(4) -0.012(4)
O5 0.086(6) 0.042(4) 0.037(4) -0.016(3) 0.020(4) -0.009(4)
O6 0.076(5) 0.026(3) 0.055(4) -0.004(3) 0.002(4) 0.009(3)
N1 0.034(4) 0.028(4) 0.050(4) -0.014(3) -0.009(4) -0.001(3)
N2 0.029(4) 0.026(3) 0.022(3) -0.008(3) 0.005(3) -0.007(3)
C1 0.023(3) 0.015(3) 0.007(3) 0.004(2) 0.002(2) 0.000(3)
C2 0.022(4) 0.015(3) 0.015(3) 0.002(3) 0.002(3) -0.001(3)
C3 0.020(3) 0.024(4) 0.022(3) 0.002(3) -0.006(3) -0.002(3)
C4 0.030(5) 0.023(4) 0.023(3) -0.004(3) -0.001(3) -0.003(3)
C5 0.029(4) 0.015(3) 0.014(3) -0.005(3) -0.001(3) -0.003(3)
C6 0.021(4) 0.016(3) 0.013(3) 0.002(2) -0.001(3) 0.002(3)
C7 0.015(4) 0.019(3) 0.019(3) 0.003(2) 0.004(3) -0.002(3)
C8 0.024(3) 0.014(3) 0.008(3) -0.002(2) 0.001(3) 0.005(3)
C9 0.019(4) 0.012(3) 0.019(3) 0.000(3) 0.000(3) 0.003(3)
C10 0.023(4) 0.020(4) 0.019(3) 0.001(3) 0.000(3) 0.011(3)
C11 0.032(4) 0.016(3) 0.015(3) 0.002(3) 0.003(3) 0.004(3)
C12 0.022(4) 0.014(3) 0.024(3) -0.001(3) 0.002(3) -0.005(3)
C13 0.022(4) 0.014(3) 0.015(3) -0.003(2) -0.002(3) 0.003(3)
C14 0.018(3) 0.007(3) 0.014(3) -0.001(2) 0.003(3) 0.001(2)
C15 0.025(4) 0.015(4) 0.019(3) 0.001(3) -0.004(3) 0.001(3)
C16 0.036(5) 0.021(4) 0.010(3) -0.005(3) -0.001(3) -0.002(3)
C17 0.035(5) 0.017(3) 0.014(3) -0.004(2) 0.003(3) 0.006(3)
C18 0.028(4) 0.020(4) 0.027(4) 0.005(3) 0.004(3) 0.009(3)
C19 0.029(4) 0.019(3) 0.014(3) 0.003(2) -0.001(3) 0.006(3)
C20 0.015(3) 0.016(3) 0.009(3) -0.003(2) -0.002(2) -0.002(3)
C21 0.012(3) 0.015(3) 0.013(3) -0.004(3) -0.004(3) 0.004(2)
C22 0.022(4) 0.019(3) 0.016(3) -0.002(3) -0.001(3) 0.000(3)
C23 0.028(4) 0.019(3) 0.015(3) 0.000(2) -0.003(3) -0.002(4)
C24 0.036(4) 0.022(4) 0.025(4) 0.002(3) -0.006(3) -0.013(3)
C25 0.040(5) 0.020(3) 0.029(4) -0.005(3) -0.007(3) -0.001(3)
C26 0.029(4) 0.022(3) 0.019(3) -0.004(3) -0.006(3) -0.005(3)
C27 0.019(4) 0.016(3) 0.020(3) -0.006(2) -0.004(3) -0.001(3)
C28 0.020(4) 0.020(3) 0.010(3) -0.001(3) -0.001(3) -0.003(3)
C29 0.021(4) 0.024(4) 0.010(3) 0.005(3) -0.006(3) 0.002(3)
C30 0.016(3) 0.008(3) 0.013(3) -0.001(2) 0.002(3) -0.001(3)
C31 0.009(3) 0.013(3) 0.011(3) -0.001(2) 0.002(2) -0.001(3)
C32 0.021(4) 0.011(3) 0.012(3) 0.003(2) -0.004(3) 0.000(3)
C33 0.023(4) 0.017(3) 0.011(3) -0.001(3) -0.001(3) 0.000(3)
C34 0.017(4) 0.018(3) 0.021(3) -0.005(3) 0.004(3) -0.003(3)
C35 0.031(5) 0.037(5) 0.023(4) -0.007(3) 0.005(3) 0.001(4)
C36 0.021(4) 0.053(5) 0.026(4) 0.001(3) 0.003(3) -0.002(4)
C37 0.018(3) 0.041(4) 0.031(4) 0.000(3) -0.002(3) 0.004(4)
C38 0.023(4) 0.033(4) 0.026(4) -0.005(3) 0.001(3) 0.002(3)
C39 0.018(3) 0.014(3) 0.011(3) -0.001(2) -0.001(3) -0.006(3)
C40 0.019(4) 0.015(3) 0.017(3) 0.000(3) -0.004(3) 0.001(3)
C41 0.017(4) 0.017(4) 0.031(4) 0.002(3) 0.005(3) 0.004(3)
C42 0.022(4) 0.026(4) 0.036(4) 0.009(3) -0.002(4) 0.001(3)
C43 0.025(4) 0.019(4) 0.033(4) -0.005(3) -0.003(3) 0.006(3)
C44 0.037(4) 0.025(4) 0.019(3) -0.007(3) 0.002(4) 0.009(4)
C45 0.031(4) 0.021(3) 0.019(3) 0.001(3) 0.000(4) 0.005(3)
C46 0.016(3) 0.019(3) 0.017(3) 0.004(3) 0.001(3) -0.001(3)
C47 0.028(4) 0.022(4) 0.024(4) 0.001(3) -0.004(3) 0.007(3)
C48 0.031(5) 0.041(5) 0.037(5) -0.003(4) -0.012(4) 0.015(4)
C49 0.024(4) 0.049(5) 0.023(4) 0.005(3) -0.011(3) 0.001(4)
C50 0.028(4) 0.035(4) 0.014(3) 0.002(3) -0.002(3) -0.001(3)
C51 0.023(4) 0.021(4) 0.020(3) 0.002(3) -0.004(3) 0.001(3)
C52 0.023(4) 0.020(3) 0.016(3) -0.001(3) 0.006(3) -0.005(3)
C53 0.016(4) 0.025(4) 0.012(3) -0.004(3) 0.001(2) -0.001(3)
C54 0.022(4) 0.021(3) 0.014(3) -0.006(3) -0.003(3) 0.006(3)
O7 0.231(12) 0.135(9) 0.156(9) -0.050(8) 0.039(9) 0.074(9)
C201 0.123(12) 0.200(13) 0.093(10) 0.017(10) -0.001(9) 0.034(11)
C202 0.153(12) 0.116(10) 0.081(9) 0.002(8) 0.004(9) 0.005(10)
C203 0.067(8) 0.100(9) 0.126(10) -0.020(8) 0.021(8) 0.011(7)
C204 0.120(11) 0.149(12) 0.133(11) -0.028(10) -0.030(9) 0.017(10)

loop_
_atom_type_symbol
_atom_type_description
_atom_type_scat_dispersion_real
_atom_type_scat_dispersion_imag
_atom_type_scat_source
C C 0.0033 0.0016 'International Tables Vol C Tables 4.2.6.8 and 6.1.1.4'
H H 0.0000 0.0000 'International Tables Vol C Tables 4.2.6.8 and 6.1.1.4'
Ir Ir -1.4442 7.9887 'International Tables Vol C Tables 4.2.6.8 and 6.1.1.4'
N N 0.0061 0.0033 'International Tables Vol C Tables 4.2.6.8 and 6.1.1.4'
O O 0.0106 0.0060 'International Tables Vol C Tables 4.2.6.8 and 6.1.1.4'
P P 0.1023 0.0942 'International Tables Vol C Tables 4.2.6.8 and 6.1.1.4'

loop_
_geom_angle_atom_site_label_1
_geom_angle_atom_site_label_2
_geom_angle_atom_site_label_3
_geom_angle
C1 Ir1 O1 80.1(2)
C1 Ir1 C52 90.6(3)
O1 Ir1 C52 83.2(2)
C1 Ir1 C53 127.1(2)
O1 Ir1 C53 97.9(2)
C52 Ir1 C53 37.5(2)
C1 Ir1 C54 151.4(2)
O1 Ir1 C54 81.0(2)
C52 Ir1 C54 65.9(3)
C53 Ir1 C54 36.1(3)
C1 Ir1 P1 102.27(19)
O1 Ir1 P1 176.24(12)
C52 Ir1 P1 99.7(2)
C53 Ir1 P1 83.10(19)
C54 Ir1 P1 97.87(18)
C1 Ir1 P2 98.40(17)
O1 Ir1 P2 82.11(13)
C52 Ir1 P2 161.10(19)
C53 Ir1 P2 133.96(19)
C54 Ir1 P2 100.00(19)
P1 Ir1 P2 94.59(6)
C8 P1 C14 99.7(3)
C8 P1 C20 107.8(3)
C14 P1 C20 106.3(3)
C8 P1 Ir1 116.4(2)
C14 P1 Ir1 122.0(2)
C20 P1 Ir1 103.8(2)
C46 P2 C31 105.6(3)
C46 P2 C40 101.1(3)
C31 P2 C40 101.4(3)
C46 P2 Ir1 109.9(2)
C31 P2 Ir1 118.7(2)
C40 P2 Ir1 118.0(2)
C7 O1 Ir1 115.8(4)
O3 N1 O4 122.8(8)
O3 N1 C4 119.5(7)
O4 N1 C4 117.3(8)
O5 N2 O6 124.2(7)
O5 N2 C5 116.7(7)
O6 N2 C5 119.0(6)
C2 C1 C6 114.6(6)
C2 C1 Ir1 112.3(5)
C6 C1 Ir1 132.5(5)
C3 C2 C1 123.9(6)
C3 C2 C7 118.9(7)
C1 C2 C7 117.2(6)
C2 C3 C4 120.1(7)
C2 C3 H3 120.0
C4 C3 H3 120.0
C5 C4 C3 117.5(7)
C5 C4 N1 124.0(7)
C3 C4 N1 118.1(7)
C4 C5 C6 122.9(6)
C4 C5 N2 121.6(6)
C6 C5 N2 115.5(7)
C5 C6 C1 121.0(6)
C5 C6 H6 119.5
C1 C6 H6 119.5
O2 C7 O1 122.9(6)
O2 C7 C2 122.6(7)
O1 C7 C2 114.4(6)
C13 C8 C9 117.5(6)
C13 C8 P1 118.1(5)
C9 C8 P1 124.1(5)
C10 C9 C8 121.1(7)
C10 C9 H9 119.5
C8 C9 H9 119.5
C11 C10 C9 120.3(7)
C11 C10 H10 119.9
C9 C10 H10 119.9
C12 C11 C10 120.2(6)
C12 C11 H11 119.9
C10 C11 H11 119.9
C11 C12 C13 119.1(7)
C11 C12 H12 120.5
C13 C12 H12 120.5
C8 C13 C12 121.9(6)
C8 C13 H13 119.1
C12 C13 H13 119.1
C15 C14 C19 118.4(6)
C15 C14 P1 121.2(5)
C19 C14 P1 120.4(5)
C14 C15 C16 121.4(7)
C14 C15 H15 119.3
C16 C15 H15 119.3
C17 C16 C15 119.3(7)
C17 C16 H16 120.4
C15 C16 H16 120.4
C18 C17 C16 119.8(6)
C18 C17 H17 120.1
C16 C17 H17 120.1
C17 C18 C19 120.3(7)
C17 C18 H18 119.8
C19 C18 H18 119.8
C18 C19 C14 120.6(6)
C18 C19 H19 119.7
C14 C19 H19 119.7
C29 C20 C21 118.6(6)
C29 C20 P1 121.6(5)
C21 C20 P1 117.6(4)
C20 C21 C22 119.3(6)
C20 C21 C30 122.7(5)
C22 C21 C30 117.9(6)
C27 C22 C21 119.2(7)
C27 C22 C23 121.6(6)
C21 C22 C23 119.2(6)
C22 C23 C24 114.1(5)
C22 C23 H23A 108.7
C24 C23 H23A 108.7
C22 C23 H23B 108.7
C24 C23 H23B 108.7
H23A C23 H23B 107.6
C23 C24 C25 111.7(6)
C23 C24 H24A 109.3
C25 C24 H24A 109.3
C23 C24 H24B 109.3
C25 C24 H24B 109.3
H24A C24 H24B 107.9
C26 C25 C24 107.0(6)
C26 C25 H25A 110.3
C24 C25 H25A 110.3
C26 C25 H25B 110.3
C24 C25 H25B 110.3
H25A C25 H25B 108.6
C25 C26 C27 112.7(6)
C25 C26 H26A 109.1
C27 C26 H26A 109.1
C25 C26 H26B 109.1
C27 C26 H26B 109.1
H26A C26 H26B 107.8
C28 C27 C22 120.0(6)
C28 C27 C26 120.0(6)
C22 C27 C26 120.0(6)
C29 C28 C27 121.1(6)
C29 C28 H28 119.4
C27 C28 H28 119.4
C28 C29 C20 120.9(7)
C28 C29 H29 119.6
C20 C29 H29 119.6
C31 C30 C39 120.6(6)
C31 C30 C21 124.2(6)
C39 C30 C21 115.1(6)
C30 C31 C32 119.0(6)
C30 C31 P2 121.7(5)
C32 C31 P2 119.2(5)
C33 C32 C31 120.4(6)
C33 C32 H32 119.8
C31 C32 H32 119.8
C34 C33 C32 121.6(6)
C34 C33 H33 119.2
C32 C33 H33 119.2
C33 C34 C39 118.9(6)
C33 C34 C35 119.9(6)
C39 C34 C35 121.2(7)
C34 C35 C36 113.9(6)
C34 C35 H35A 108.8
C36 C35 H35A 108.8
C34 C35 H35B 108.8
C36 C35 H35B 108.8
H35A C35 H35B 107.7
C37 C36 C35 108.4(7)
C37 C36 H36A 110.0
C35 C36 H36A 110.0
C37 C36 H36B 110.0
C35 C36 H36B 110.0
H36A C36 H36B 108.4
C38 C37 C36 110.9(7)
C38 C37 H37A 109.4
C36 C37 H37A 109.4
C38 C37 H37B 109.4
C36 C37 H37B 109.5
H37A C37 H37B 108.0
C37 C38 C39 115.0(6)
C37 C38 H38A 108.5
C39 C38 H38A 108.5
C37 C38 H38B 108.5
C39 C38 H38B 108.5
H38A C38 H38B 107.5
C30 C39 C34 119.3(6)
C30 C39 C38 120.6(6)
C34 C39 C38 120.0(6)
C45 C40 C41 118.3(6)
C45 C40 P2 122.1(5)
C41 C40 P2 119.5(5)
C40 C41 C42 121.1(7)
C40 C41 H41 119.4
C42 C41 H41 119.4
C43 C42 C41 119.3(7)
C43 C42 H42 120.4
C41 C42 H42 120.4
C44 C43 C42 120.2(7)
C44 C43 H43 119.9
C42 C43 H43 119.9
C43 C44 C45 120.8(7)
C43 C44 H44 119.6
C45 C44 H44 119.6
C40 C45 C44 120.1(7)
C40 C45 H45 119.9
C44 C45 H45 119.9
C47 C46 C51 118.3(7)
C47 C46 P2 119.8(5)
C51 C46 P2 121.5(5)
C46 C47 C48 120.2(7)
C46 C47 H47 119.9
C48 C47 H47 119.9
C49 C48 C47 120.3(7)
C49 C48 H48 119.9
C47 C48 H48 119.9
C48 C49 C50 120.0(7)
C48 C49 H49 120.0
C50 C49 H49 120.0
C51 C50 C49 119.7(7)
C51 C50 H50 120.1
C49 C50 H50 120.1
C50 C51 C46 121.4(7)
C50 C51 H51 119.3
C46 C51 H51 119.3
C53 C52 Ir1 71.8(4)
C53 C52 H52A 116.4
Ir1 C52 H52A 116.4
C53 C52 H52B 116.4
Ir1 C52 H52B 116.4
H52A C52 H52B 113.4
C54 C53 C52 120.3(7)
C54 C53 Ir1 74.8(4)
C52 C53 Ir1 70.7(3)
C54 C53 H53 119.6
C52 C53 H53 119.6
Ir1 C53 H53 119.6
C53 C54 Ir1 69.2(3)
C53 C54 H54A 116.7
Ir1 C54 H54A 116.7
C53 C54 H54B 116.7
Ir1 C54 H54B 116.7
H54A C54 H54B 113.7
C204 O7 C201 105.2(13)
O7 C201 C202 104.9(15)
O7 C201 H20A 110.8
C202 C201 H20A 110.8
O7 C201 H20B 110.8
C202 C201 H20B 110.8
H20A C201 H20B 108.8
C203 C202 C201 98.6(14)
C203 C202 H20C 112.1
C201 C202 H20C 112.1
C203 C202 H20D 112.1
C201 C202 H20D 112.1
H20C C202 H20D 109.7
C202 C203 C204 113.7(14)
C202 C203 H20E 108.8
C204 C203 H20E 108.8
C202 C203 H20F 108.8
C204 C203 H20F 108.8
H20E C203 H20F 107.7
O7 C204 C203 102.0(16)
O7 C204 H20G 111.4
C203 C204 H20G 111.4
O7 C204 H20H 111.4
C203 C204 H20H 111.4
H20G C204 H20H 109.2

loop_
_geom_bond_atom_site_label_1
_geom_bond_atom_site_label_2
_geom_bond_distance
Ir1 C1 2.053(6)
Ir1 O1 2.103(4)
Ir1 C52 2.195(6)
Ir1 C53 2.209(6)
Ir1 C54 2.280(6)
Ir1 P1 2.2889(16)
Ir1 P2 2.3574(17)
P1 C8 1.830(6)
P1 C14 1.832(6)
P1 C20 1.835(7)
P2 C46 1.840(7)
P2 C31 1.845(6)
P2 C40 1.846(7)
O1 C7 1.309(8)
O2 C7 1.220(9)
O3 N1 1.221(9)
O4 N1 1.230(9)
O5 N2 1.202(8)
O6 N2 1.207(9)
N1 C4 1.457(10)
N2 C5 1.473(9)
C1 C2 1.402(9)
C1 C6 1.419(9)
C2 C3 1.378(10)
C2 C7 1.492(9)
C3 C4 1.392(10)
C3 H3 0.9500
C4 C5 1.372(11)
C5 C6 1.380(9)
C6 H6 0.9500
C8 C13 1.389(9)
C8 C9 1.390(9)
C9 C10 1.386(9)
C9 H9 0.9500
C10 C11 1.382(10)
C10 H10 0.9500
C11 C12 1.373(10)
C11 H11 0.9500
C12 C13 1.401(9)
C12 H12 0.9500
C13 H13 0.9500
C14 C15 1.382(9)
C14 C19 1.387(10)
C15 C16 1.390(10)
C15 H15 0.9500
C16 C17 1.384(11)
C16 H16 0.9500
C17 C18 1.379(10)
C17 H17 0.9500
C18 C19 1.384(10)
C18 H18 0.9500
C19 H19 0.9500
C20 C29 1.403(8)
C20 C21 1.415(9)
C21 C22 1.421(9)
C21 C30 1.509(9)
C22 C27 1.399(9)
C22 C23 1.516(9)
C23 C24 1.517(9)
C23 H23A 0.9900
C23 H23B 0.9900
C24 C25 1.523(10)
C24 H24A 0.9900
C24 H24B 0.9900
C25 C26 1.512(10)
C25 H25A 0.9900
C25 H25B 0.9900
C26 C27 1.513(9)
C26 H26A 0.9900
C26 H26B 0.9900
C27 C28 1.375(9)
C28 C29 1.365(9)
C28 H28 0.9500
C29 H29 0.9500
C30 C31 1.389(9)
C30 C39 1.402(9)
C31 C32 1.396(8)
C32 C33 1.377(9)
C32 H32 0.9500
C33 C34 1.375(10)
C33 H33 0.9500
C34 C39 1.416(9)
C34 C35 1.502(10)
C35 C36 1.539(11)
C35 H35A 0.9900
C35 H35B 0.9900
C36 C37 1.522(10)
C36 H36A 0.9900
C36 H36B 0.9900
C37 C38 1.512(10)
C37 H37A 0.9900
C37 H37B 0.9900
C38 C39 1.522(10)
C38 H38A 0.9900
C38 H38B 0.9900
C40 C45 1.377(10)
C40 C41 1.382(10)
C41 C42 1.393(11)
C41 H41 0.9500
C42 C43 1.373(11)
C42 H42 0.9500
C43 C44 1.350(11)
C43 H43 0.9500
C44 C45 1.394(9)
C44 H44 0.9500
C45 H45 0.9500
C46 C47 1.388(10)
C46 C51 1.389(10)
C47 C48 1.392(11)
C47 H47 0.9500
C48 C49 1.371(11)
C48 H48 0.9500
C49 C50 1.380(11)
C49 H49 0.9500
C50 C51 1.373(10)
C50 H50 0.9500
C51 H51 0.9500
C52 C53 1.417(9)
C52 H52A 0.9900
C52 H52B 0.9900
C53 C54 1.391(10)
C53 H53 1.0000
C54 H54A 0.9900
C54 H54B 0.9900
O7 C204 1.43(2)
O7 C201 1.48(2)
C201 C202 1.50(2)
C201 H20A 0.9900
C201 H20B 0.9900
C202 C203 1.437(19)
C202 H20C 0.9900
C202 H20D 0.9900
C203 C204 1.49(2)
C203 H20E 0.9900
C203 H20F 0.9900
C204 H20G 0.9900
C204 H20H 0.9900

loop_
_geom_torsion_atom_site_label_1
_geom_torsion_atom_site_label_2
_geom_torsion_atom_site_label_3
_geom_torsion_atom_site_label_4
_geom_torsion
C6 C1 C2 C3 -0.4(9)
Ir1 C1 C2 C3 172.0(6)
C6 C1 C2 C7 -176.8(5)
Ir1 C1 C2 C7 -4.4(7)
C1 C2 C3 C4 -0.3(11)
C7 C2 C3 C4 176.0(6)
C2 C3 C4 C5 1.0(10)
C2 C3 C4 N1 -171.6(7)
O3 N1 C4 C5 167.5(7)
O4 N1 C4 C5 -19.5(12)
O3 N1 C4 C3 -20.4(11)
O4 N1 C4 C3 152.7(8)
C3 C4 C5 C6 -1.1(11)
N1 C4 C5 C6 171.1(7)
C3 C4 C5 N2 179.3(6)
N1 C4 C5 N2 -8.5(11)
O5 N2 C5 C4 -65.6(10)
O6 N2 C5 C4 113.2(9)
O5 N2 C5 C6 114.8(8)
O6 N2 C5 C6 -66.4(9)
C4 C5 C6 C1 0.4(10)
N2 C5 C6 C1 180.0(6)
C2 C1 C6 C5 0.4(9)
Ir1 C1 C6 C5 -170.1(5)
Ir1 O1 C7 O2 -177.5(5)
Ir1 O1 C7 C2 2.4(7)
C3 C2 C7 O2 4.6(10)
C1 C2 C7 O2 -178.8(6)
C3 C2 C7 O1 -175.2(6)
C1 C2 C7 O1 1.3(8)
C14 P1 C8 C13 90.8(5)
C20 P1 C8 C13 -158.5(5)
Ir1 P1 C8 C13 -42.5(5)
C14 P1 C8 C9 -83.2(6)
C20 P1 C8 C9 27.5(6)
Ir1 P1 C8 C9 143.5(5)
C13 C8 C9 C10 1.4(9)
P1 C8 C9 C10 175.4(5)
C8 C9 C10 C11 -1.8(10)
C9 C10 C11 C12 0.8(10)
C10 C11 C12 C13 0.5(10)
C9 C8 C13 C12 0.0(9)
P1 C8 C13 C12 -174.3(5)
C11 C12 C13 C8 -1.0(10)
C8 P1 C14 C15 -123.5(5)
C20 P1 C14 C15 124.7(5)
Ir1 P1 C14 C15 6.2(6)
C8 P1 C14 C19 56.6(6)
C20 P1 C14 C19 -55.3(6)
Ir1 P1 C14 C19 -173.7(4)
C19 C14 C15 C16 -0.2(10)
P1 C14 C15 C16 179.9(5)
C14 C15 C16 C17 0.7(10)
C15 C16 C17 C18 0.6(10)
C16 C17 C18 C19 -2.5(11)
C17 C18 C19 C14 3.1(11)
C15 C14 C19 C18 -1.7(10)
P1 C14 C19 C18 178.2(5)
C8 P1 C20 C29 32.2(7)
C14 P1 C20 C29 138.4(6)
Ir1 P1 C20 C29 -91.8(6)
C8 P1 C20 C21 -164.8(5)
C14 P1 C20 C21 -58.7(6)
Ir1 P1 C20 C21 71.2(5)
C29 C20 C21 C22 5.9(10)
P1 C20 C21 C22 -157.6(5)
C29 C20 C21 C30 -170.1(6)
P1 C20 C21 C30 26.4(8)
C20 C21 C22 C27 0.9(11)
C30 C21 C22 C27 177.1(7)
C20 C21 C22 C23 178.7(7)
C30 C21 C22 C23 -5.1(10)
C27 C22 C23 C24 -2.0(12)
C21 C22 C23 C24 -179.7(7)
C22 C23 C24 C25 37.6(10)
C23 C24 C25 C26 -64.6(8)
C24 C25 C26 C27 56.2(9)
C21 C22 C27 C28 -8.5(12)
C23 C22 C27 C28 173.8(7)
C21 C22 C27 C26 171.9(6)
C23 C22 C27 C26 -5.9(12)
C25 C26 C27 C28 157.9(7)
C25 C26 C27 C22 -22.5(11)
C22 C27 C28 C29 9.2(12)
C26 C27 C28 C29 -171.1(7)
C27 C28 C29 C20 -2.2(11)
C21 C20 C29 C28 -5.4(11)
P1 C20 C29 C28 157.4(6)
C20 C21 C30 C31 -85.7(8)
C22 C21 C30 C31 98.3(8)
C20 C21 C30 C39 97.7(7)
C22 C21 C30 C39 -78.3(8)
C39 C30 C31 C32 4.2(9)
C21 C30 C31 C32 -172.2(6)
C39 C30 C31 P2 -174.3(5)
C21 C30 C31 P2 9.2(9)
C46 P2 C31 C30 171.3(5)
C40 P2 C31 C30 -83.6(6)
Ir1 P2 C31 C30 47.5(6)
C46 P2 C31 C32 -7.2(6)
C40 P2 C31 C32 97.9(5)
Ir1 P2 C31 C32 -131.0(5)
C30 C31 C32 C33 -2.8(10)
P2 C31 C32 C33 175.8(5)
C31 C32 C33 C34 -0.7(10)
C32 C33 C34 C39 2.8(10)
C32 C33 C34 C35 -177.5(6)
C33 C34 C35 C36 -158.8(7)
C39 C34 C35 C36 20.9(10)
C34 C35 C36 C37 -50.4(9)
C35 C36 C37 C38 62.8(9)
C36 C37 C38 C39 -45.0(9)
C31 C30 C39 C34 -2.2(9)
C21 C30 C39 C34 174.6(6)
C31 C30 C39 C38 178.7(6)
C21 C30 C39 C38 -4.6(9)
C33 C34 C39 C30 -1.3(10)
C35 C34 C39 C30 179.0(6)
C33 C34 C39 C38 177.8(6)
C35 C34 C39 C38 -1.9(10)
C37 C38 C39 C30 -166.8(6)
C37 C38 C39 C34 14.0(10)
C46 P2 C40 C45 -104.8(6)
C31 P2 C40 C45 146.5(6)
Ir1 P2 C40 C45 15.1(7)
C46 P2 C40 C41 74.8(6)
C31 P2 C40 C41 -33.9(6)
Ir1 P2 C40 C41 -165.3(5)
C45 C40 C41 C42 -3.3(11)
P2 C40 C41 C42 177.0(6)
C40 C41 C42 C43 0.8(12)
C41 C42 C43 C44 1.8(12)
C42 C43 C44 C45 -2.0(12)
C41 C40 C45 C44 3.2(11)
P2 C40 C45 C44 -177.2(6)
C43 C44 C45 C40 -0.6(12)
C31 P2 C46 C47 127.2(6)
C40 P2 C46 C47 21.8(7)
Ir1 P2 C46 C47 -103.7(6)
C31 P2 C46 C51 -59.5(6)
C40 P2 C46 C51 -164.9(6)
Ir1 P2 C46 C51 69.6(6)
C51 C46 C47 C48 0.5(11)
P2 C46 C47 C48 173.9(6)
C46 C47 C48 C49 0.9(13)
C47 C48 C49 C50 -1.5(13)
C48 C49 C50 C51 0.9(12)
C49 C50 C51 C46 0.5(11)
C47 C46 C51 C50 -1.1(11)
P2 C46 C51 C50 -174.5(6)
Ir1 C52 C53 C54 -58.1(6)
C52 C53 C54 Ir1 56.2(5)
C204 O7 C201 C202 -40.5(19)
O7 C201 C202 C203 35.3(18)
C201 C202 C203 C204 -20(2)
C201 O7 C204 C203 26.3(19)
C202 C203 C204 O7 -4(2)
